data_4347605
loop_
_publ_author_name
'Sumida, Kenji'
'Hu, Ming'
'Furukawa, Shuhei'
'Kitagawa, Susumu'

_publ_section_title
;
 Structuralization of Ca(2+)-Based Metal-Organic Frameworks Prepared via
 Coordination Replication of Calcium Carbonate.
;
_journal_issue 7
_journal_name_full 'Inorganic chemistry'
_journal_page_first 3700
_journal_page_last 3705
_journal_paper_doi 10.1021/acs.inorgchem.6b00397
_journal_volume 55
_journal_year 2016
_chemical_formula_moiety 'C6 H6 Ca O6, H2 O'
_chemical_formula_sum 'C6 H8 Ca O7'
_chemical_formula_weight 232.20
_chemical_melting_point_gt 500
_chemical_name_common Ca-dhbq
_space_group_IT_number 12
_space_group_name_Hall '-C 2y'
_space_group_name_H-M_alt 'C 1 2/m 1'
_symmetry_cell_setting monoclinic
_symmetry_space_group_name_Hall '-C 2y'
_symmetry_space_group_name_H-M 'C 1 2/m 1'
_atom_sites_solution_hydrogens geom
_atom_sites_solution_primary direct
_atom_sites_solution_secondary difmap
_audit_creation_method SHELXL-97
_cell_angle_alpha 90.000(5)
_cell_angle_beta 108.851(5)
_cell_angle_gamma 90.000(5)
_cell_formula_units_Z 4
_cell_length_a 14.160(5)
_cell_length_b 7.271(5)
_cell_length_c 8.982(5)
_cell_measurement_reflns_used 1517
_cell_measurement_temperature 100(2)
_cell_measurement_theta_max 31.10
_cell_measurement_theta_min 2.40
_cell_volume 875.2(8)
_computing_cell_refinement 'CrystalClear (Rigaku Inc., 2008)'
_computing_data_collection 'CrystalClear (Rigaku Inc., 2008)'
_computing_data_reduction 'CrystalClear (Rigaku Inc., 2008)'
_computing_molecular_graphics ORTEP-32
_computing_publication_material CIFTAB
_computing_structure_refinement 'SHELXL-97 (Sheldrick, 2008)'
_computing_structure_solution 'SHELXS-97 (Sheldrick, 2008)'
_diffrn_ambient_temperature 100(2)
_diffrn_detector_area_resol_mean 7.111
_diffrn_measured_fraction_theta_full 0.988
_diffrn_measured_fraction_theta_max 0.861
_diffrn_measurement_device_type 'Rigaku Saturn 724'
_diffrn_measurement_method '\f and \w scans'
_diffrn_radiation_monochromator graphite
_diffrn_radiation_source 'fine-focus sealed tube'
_diffrn_radiation_type MoK\a
_diffrn_radiation_wavelength 0.71069
_diffrn_reflns_av_R_equivalents 0.1070
_diffrn_reflns_av_sigmaI/netI 0.0881
_diffrn_reflns_limit_h_max 19
_diffrn_reflns_limit_h_min -20
_diffrn_reflns_limit_k_max 10
_diffrn_reflns_limit_k_min -7
_diffrn_reflns_limit_l_max 13
_diffrn_reflns_limit_l_min -12
_diffrn_reflns_number 4018
_diffrn_reflns_theta_full 25.0
_diffrn_reflns_theta_max 31.1
_diffrn_reflns_theta_min 2.40
_exptl_absorpt_coefficient_mu 0.727
_exptl_absorpt_correction_T_max 0.9856
_exptl_absorpt_correction_T_min 0.9243
_exptl_absorpt_correction_type multi-scan
_exptl_absorpt_process_details SADABS
_exptl_crystal_colour red-brown
_exptl_crystal_density_diffrn 1.762
_exptl_crystal_density_meas ?
_exptl_crystal_density_method 'not measured'
_exptl_crystal_description block-shaped
_exptl_crystal_F_000 480
_exptl_crystal_size_max 0.10
_exptl_crystal_size_mid 0.10
_exptl_crystal_size_min 0.10
_refine_diff_density_max 0.486
_refine_diff_density_min -0.543
_refine_diff_density_rms 0.113
_refine_ls_extinction_method none
_refine_ls_goodness_of_fit_ref 1.076
_refine_ls_hydrogen_treatment mixed
_refine_ls_matrix_type full
_refine_ls_number_parameters 86
_refine_ls_number_reflns 1306
_refine_ls_number_restraints 6
_refine_ls_restrained_S_all 1.074
_refine_ls_R_factor_all 0.0712
_refine_ls_R_factor_gt 0.0520
_refine_ls_shift/su_max 0.000
_refine_ls_shift/su_mean 0.000
_refine_ls_structure_factor_coef Fsqd
_refine_ls_weighting_details 'calc w=1/[\s^2^(Fo^2^)+(0.0459P)^2^+0.0286P] where P=(Fo^2^+2Fc^2^)/3'
_refine_ls_weighting_scheme calc
_refine_ls_wR_factor_gt 0.1088
_refine_ls_wR_factor_ref 0.1187
_reflns_number_gt 1037
_reflns_number_total 1517
_reflns_threshold_expression >2sigma(I)
_cod_data_source_file ic6b00397_si_002.cif
_cod_data_source_block shelx
_cod_depositor_comments
;
The following automatic conversions were performed:

data name '_chemical_melting_point' was changed to
'_chemical_melting_point_gt' since the value was specified as 'more
than' ('>') a certain temperature. The value '>500 K' was changed to
'500' -- it should be numeric and without a unit designator.

data item '_exptl_crystal_density_meas' value 'not measured' was
changed to '?' -- the value is perceived as not measured.

Automatic conversion script
Id: cif_fix_values 6909 2019-04-08 15:41:33Z antanas 
;
_cod_original_sg_symbol_H-M 'C 2/m'
_cod_database_code 4347605

loop_
_symmetry_equiv_pos_as_xyz
'x, y, z'
'-x, y, -z'
'x+1/2, y+1/2, z'
'-x+1/2, y+1/2, -z'
'-x, -y, -z'
'x, -y, z'
'-x+1/2, -y+1/2, -z'
'x+1/2, -y+1/2, z'

loop_
_atom_site_label
_atom_site_type_symbol
_atom_site_fract_x
_atom_site_fract_y
_atom_site_fract_z
_atom_site_U_iso_or_equiv
_atom_site_adp_type
_atom_site_occupancy
_atom_site_symmetry_multiplicity
_atom_site_calc_flag
_atom_site_refinement_flags
Ca1 Ca 0.22726(5) 0.0000 0.08784(8) 0.00822(19) Uani 1 2 d S
O1 O 0.09866(18) 0.0000 -0.1732(3) 0.0125(5) Uani 1 2 d SD
O2 O 0.17260(12) -0.3197(2) 0.0432(2) 0.0104(4) Uani 1 1 d .
O3 O 0.1327(2) 0.0000 0.2640(3) 0.0212(6) Uani 1 2 d SD
O4 O 0.34697(13) 0.1805(2) 0.2935(2) 0.0144(4) Uani 1 1 d .
C1 C 0.41101(17) -0.1055(3) -0.0231(3) 0.0079(5) Uani 1 1 d .
C2 C 0.5000 -0.1999(4) 0.0000 0.0135(7) Uani 1 2 d SD
O5 O 0.2425(3) 0.0000 0.5771(4) 0.0300(7) Uani 1 2 d SD
C3 C 0.5000 0.1993(5) 0.5000 0.0159(7) Uani 1 2 d SD
C4 C 0.42077(18) 0.1056(3) 0.3945(3) 0.0120(5) Uani 1 1 d .
H1 H 0.159(3) 0.0000 0.3624(14) 0.023(12) Uiso 1 2 d SD
H2 H 0.0706(12) 0.0000 0.248(8) 0.08(2) Uiso 1 2 d SD
H3 H 0.5000 -0.3488(15) 0.0000 0.021(11) Uiso 1 2 d SD
H4 H 0.247(4) 0.090(5) 0.638(5) 0.100(19) Uiso 1 1 d D
H5 H 0.5000 0.3484(14) 0.5000 0.010(9) Uiso 1 2 d SD
H6 H 0.121(2) 0.090(3) -0.210(4) 0.034(10) Uiso 1 1 d D

loop_
_atom_site_aniso_label
_atom_site_aniso_U_11
_atom_site_aniso_U_22
_atom_site_aniso_U_33
_atom_site_aniso_U_23
_atom_site_aniso_U_13
_atom_site_aniso_U_12
Ca1 0.0057(3) 0.0061(3) 0.0122(4) 0.000 0.0019(3) 0.000
O1 0.0120(12) 0.0098(11) 0.0147(13) 0.000 0.0031(11) 0.000
O2 0.0066(8) 0.0083(8) 0.0172(9) -0.0020(7) 0.0050(7) -0.0019(6)
O3 0.0139(14) 0.0327(16) 0.0181(16) 0.000 0.0065(13) 0.000
O4 0.0123(8) 0.0087(8) 0.0166(9) 0.0002(7) -0.0032(7) 0.0008(7)
C1 0.0076(10) 0.0069(10) 0.0092(11) -0.0011(8) 0.0029(9) -0.0021(8)
C2 0.0123(16) 0.0064(14) 0.0222(19) 0.000 0.0061(15) 0.000
O5 0.041(2) 0.0300(16) 0.0200(16) 0.000 0.0115(16) 0.000
C3 0.0143(17) 0.0073(14) 0.0198(19) 0.000 -0.0032(15) 0.000
C4 0.0135(11) 0.0110(11) 0.0108(12) 0.0001(9) 0.0030(10) 0.0013(9)

loop_
_atom_type_symbol
_atom_type_description
_atom_type_scat_dispersion_real
_atom_type_scat_dispersion_imag
_atom_type_scat_source
C C 0.0033 0.0016 'International Tables Vol C Tables 4.2.6.8 and 6.1.1.4'
H H 0.0000 0.0000 'International Tables Vol C Tables 4.2.6.8 and 6.1.1.4'
O O 0.0106 0.0060 'International Tables Vol C Tables 4.2.6.8 and 6.1.1.4'
Ca Ca 0.2262 0.3064 'International Tables Vol C Tables 4.2.6.8 and 6.1.1.4'

loop_
_geom_angle_atom_site_label_1
_geom_angle_atom_site_label_2
_geom_angle_atom_site_label_3
_geom_angle
_geom_angle_site_symmetry_1
_geom_angle_site_symmetry_3
O3 Ca1 O2 83.83(5) . 6
O3 Ca1 O2 83.84(5) . .
O2 Ca1 O2 144.33(9) 6 .
O3 Ca1 O4 84.23(8) . 6
O2 Ca1 O4 137.75(6) 6 6
O2 Ca1 O4 73.68(6) . 6
O3 Ca1 O4 84.23(8) . .
O2 Ca1 O4 73.68(6) 6 .
O2 Ca1 O4 137.75(6) . .
O4 Ca1 O4 64.88(9) 6 .
O3 Ca1 O1 103.37(10) . .
O2 Ca1 O1 75.27(5) 6 .
O2 Ca1 O1 75.27(5) . .
O4 Ca1 O1 146.98(5) 6 .
O4 Ca1 O1 146.98(5) . .
O3 Ca1 O2 147.48(4) . 4
O2 Ca1 O2 67.64(6) 6 4
O2 Ca1 O2 128.51(5) . 4
O4 Ca1 O2 106.15(7) 6 4
O4 Ca1 O2 73.31(7) . 4
O1 Ca1 O2 84.77(7) . 4
O3 Ca1 O2 147.48(4) . 7_545
O2 Ca1 O2 128.51(5) 6 7_545
O2 Ca1 O2 67.64(6) . 7_545
O4 Ca1 O2 73.31(7) 6 7_545
O4 Ca1 O2 106.15(7) . 7_545
O1 Ca1 O2 84.77(7) . 7_545
O2 Ca1 O2 63.59(8) 4 7_545
O3 Ca1 C1 154.84(8) . .
O2 Ca1 C1 115.35(5) 6 .
O2 Ca1 C1 88.10(6) . .
O4 Ca1 C1 70.63(7) 6 .
O4 Ca1 C1 85.89(7) . .
O1 Ca1 C1 97.51(8) . .
O2 Ca1 C1 47.72(6) 4 .
O2 Ca1 C1 21.86(5) 7_545 .
O3 Ca1 C1 154.84(8) . 6
O2 Ca1 C1 88.10(6) 6 6
O2 Ca1 C1 115.35(5) . 6
O4 Ca1 C1 85.89(7) 6 6
O4 Ca1 C1 70.63(7) . 6
O1 Ca1 C1 97.51(8) . 6
O2 Ca1 C1 21.86(5) 4 6
O2 Ca1 C1 47.72(6) 7_545 6
C1 Ca1 C1 28.05(8) . 6
O3 Ca1 Ca1 116.63(3) . 7_545
O2 Ca1 Ca1 149.61(6) 6 7_545
O2 Ca1 Ca1 34.19(4) . 7_545
O4 Ca1 Ca1 70.00(5) 6 7_545
O4 Ca1 Ca1 127.60(5) . 7_545
O1 Ca1 Ca1 78.05(4) . 7_545
O2 Ca1 Ca1 95.79(6) 4 7_545
O2 Ca1 Ca1 33.45(4) 7_545 7_545
C1 Ca1 Ca1 54.29(4) . 7_545
C1 Ca1 Ca1 81.16(5) 6 7_545
O3 Ca1 Ca1 116.63(3) . 7
O2 Ca1 Ca1 34.19(4) 6 7
O2 Ca1 Ca1 149.61(6) . 7
O4 Ca1 Ca1 127.60(5) 6 7
O4 Ca1 Ca1 70.00(5) . 7
O1 Ca1 Ca1 78.05(4) . 7
O2 Ca1 Ca1 33.45(4) 4 7
O2 Ca1 Ca1 95.79(6) 7_545 7
C1 Ca1 Ca1 81.17(5) . 7
C1 Ca1 Ca1 54.29(4) 6 7
Ca1 Ca1 Ca1 125.13(5) 7_545 7
C1 O2 Ca1 131.83(14) 7_545 .
C1 O2 Ca1 110.90(14) 7_545 7_545
Ca1 O2 Ca1 112.36(6) . 7_545
C4 O4 Ca1 121.43(15) . .
O2 C1 C2 124.9(2) 7_545 .
O2 C1 C1 115.54(12) 7_545 6
C2 C1 C1 119.59(15) . 6
O2 C1 Ca1 47.25(11) 7_545 .
C2 C1 Ca1 150.46(14) . .
C1 C1 Ca1 75.98(4) 6 .
C1 C2 C1 120.8(3) . 2_655
C4 C3 C4 121.3(3) 2_656 .
O4 C4 C3 125.2(2) . .
O4 C4 C4 115.49(13) . 6
C3 C4 C4 119.32(15) . 6

loop_
_geom_bond_atom_site_label_1
_geom_bond_atom_site_label_2
_geom_bond_distance
_geom_bond_site_symmetry_2
Ca1 O3 2.381(3) .
Ca1 O2 2.442(2) 6
Ca1 O2 2.442(2) .
Ca1 O4 2.446(2) 6
Ca1 O4 2.446(2) .
Ca1 O1 2.460(3) .
Ca1 O2 2.4887(18) 4
Ca1 O2 2.4887(18) 7_545
Ca1 C1 3.166(2) .
Ca1 C1 3.166(2) 6
Ca1 Ca1 4.096(2) 7_545
Ca1 Ca1 4.096(2) 7
O2 C1 1.262(3) 7_545
O2 Ca1 2.4887(18) 7_545
O4 C4 1.264(3) .
C1 O2 1.262(3) 7_545
C1 C2 1.390(3) .
C1 C1 1.534(4) 6
C2 C1 1.390(3) 2_655
C3 C4 1.390(3) 2_656
C3 C4 1.390(3) .
C4 C4 1.536(5) 6
